data_4002177
loop_
_publ_author_name
'Lai, Wei-Han'
'Haynes, Alyssa S.'
'Frazer, Laszlo'
'Chang, Yu-Ming'
'Liu, Te-Kun'
'Lin, Jyun-Fan'
'Liang, I-Chu'
'Sheu, Hwo-Shuenn'
'Ketterson, John B.'
'Kanatzidis, Mercouri G.'
'Hsu, Kuei-Fang'

_publ_section_title
;
 Second Harmonic Generation Response Optimized at Various Optical
 Wavelength Ranges through a Series of Cubic Chalcogenides
 Ba6Ag2.67+4\dSn4.33&#x2212;\dS16--xSex
;
_journal_issue 4
_journal_name_full 'Chemistry of Materials'
_journal_page_first 1316
_journal_paper_doi 10.1021/cm504348z
_journal_volume 27
_journal_year 2015
_chemical_formula_moiety Ba6Ag3.4Sn4S16
_chemical_formula_sum 'Ag0.28 Ba0.5 S1.33 Sn0.33'
_chemical_formula_weight 181.32
_space_group_IT_number 220
_symmetry_cell_setting cubic
_symmetry_space_group_name_Hall 'I -4bd 2c 3'
_symmetry_space_group_name_H-M 'I -4 3 d'
_atom_sites_solution_primary direct
_atom_sites_solution_secondary difmap
_audit_creation_method SHELXL-97
_cell_angle_alpha 90.00
_cell_angle_beta 90.00
_cell_angle_gamma 90.00
_cell_formula_units_Z 48
_cell_length_a 14.7432(2)
_cell_length_b 14.7432(2)
_cell_length_c 14.7432(2)
_cell_measurement_reflns_used 4759
_cell_measurement_temperature 296(2)
_cell_measurement_theta_max 27.86
_cell_measurement_theta_min 3.38
_cell_volume 3204.61(8)
_computing_cell_refinement 'Bruker APEX2'
_computing_data_collection 'Bruker APEX2'
_computing_data_reduction 'Bruker APEX2'
_computing_structure_refinement 'SHELXL-97 (Sheldrick, 1997)'
_computing_structure_solution 'SHELXS-97 (Sheldrick, 1990)'
_diffrn_ambient_temperature 296(2)
_diffrn_measured_fraction_theta_full 1.000
_diffrn_measured_fraction_theta_max 1.000
_diffrn_measurement_device_type 'CCD area detector'
_diffrn_measurement_method 'phi and omega scans'
_diffrn_radiation_monochromator graphite
_diffrn_radiation_source 'fine-focus sealed tube'
_diffrn_radiation_type MoK\a
_diffrn_radiation_wavelength 0.71073
_diffrn_reflns_av_R_equivalents 0.0429
_diffrn_reflns_av_sigmaI/netI 0.0170
_diffrn_reflns_limit_h_max 19
_diffrn_reflns_limit_h_min -19
_diffrn_reflns_limit_k_max 19
_diffrn_reflns_limit_k_min -17
_diffrn_reflns_limit_l_max 19
_diffrn_reflns_limit_l_min -16
_diffrn_reflns_number 11660
_diffrn_reflns_theta_full 28.35
_diffrn_reflns_theta_max 28.35
_diffrn_reflns_theta_min 3.38
_exptl_absorpt_coefficient_mu 13.345
_exptl_absorpt_correction_T_max 0.7457
_exptl_absorpt_correction_T_min 0.5225
_exptl_absorpt_correction_type multi-scan
_exptl_absorpt_process_details SADABS
_exptl_crystal_colour red
_exptl_crystal_density_diffrn 4.510
_exptl_crystal_density_method 'not measured'
_exptl_crystal_description chunk
_exptl_crystal_F_000 3803
_exptl_crystal_size_max 0.2
_exptl_crystal_size_mid 0.2
_exptl_crystal_size_min 0.2
_refine_diff_density_max 0.808
_refine_diff_density_min -1.277
_refine_diff_density_rms 0.175
_refine_ls_abs_structure_details 'Flack H D (1983), Acta Cryst. A39, 876-881'
_refine_ls_abs_structure_Flack -0.01(3)
_refine_ls_extinction_coef 0.00116(4)
_refine_ls_extinction_expression Fc^*^=kFc[1+0.001xFc^2^\l^3^/sin(2\q)]^-1/4^
_refine_ls_extinction_method SHELXL
_refine_ls_goodness_of_fit_ref 1.133
_refine_ls_matrix_type full
_refine_ls_number_parameters 30
_refine_ls_number_reflns 673
_refine_ls_number_restraints 0
_refine_ls_restrained_S_all 1.133
_refine_ls_R_factor_all 0.0188
_refine_ls_R_factor_gt 0.0185
_refine_ls_shift/su_max 0.001
_refine_ls_shift/su_mean 0.000
_refine_ls_structure_factor_coef Fsqd
_refine_ls_weighting_details 'calc w=1/[\s^2^(Fo^2^)+(0.0146P)^2^+26.1141P] where P=(Fo^2^+2Fc^2^)/3'
_refine_ls_weighting_scheme calc
_refine_ls_wR_factor_gt 0.0411
_refine_ls_wR_factor_ref 0.0413
_reflns_number_gt 665
_reflns_number_total 673
_reflns_threshold_expression >2sigma(I)
_cod_data_source_file cm504348z_si_002.cif
_cod_data_source_block compound1
_cod_depositor_comments 'Adding full bibliography for 4002177--4002181.cif.'
_cod_original_sg_symbol_H-M I-43d
_cod_original_formula_sum 'Ag0.28 Ba0.50 S1.33 Sn0.33'
_cod_database_code 4002177

loop_
_symmetry_equiv_pos_as_xyz
'x, y, z'
'-x+1/2, -y, z+1/2'
'-x, y+1/2, -z+1/2'
'x+1/2, -y+1/2, -z'
'z, x, y'
'z+1/2, -x+1/2, -y'
'-z+1/2, -x, y+1/2'
'-z, x+1/2, -y+1/2'
'y, z, x'
'-y, z+1/2, -x+1/2'
'y+1/2, -z+1/2, -x'
'-y+1/2, -z, x+1/2'
'y+1/4, x+1/4, z+1/4'
'-y+1/4, -x+3/4, z+3/4'
'y+3/4, -x+1/4, -z+3/4'
'-y+3/4, x+3/4, -z+1/4'
'x+1/4, z+1/4, y+1/4'
'-x+3/4, z+3/4, -y+1/4'
'-x+1/4, -z+3/4, y+3/4'
'x+3/4, -z+1/4, -y+3/4'
'z+1/4, y+1/4, x+1/4'
'z+3/4, -y+1/4, -x+3/4'
'-z+3/4, y+3/4, -x+1/4'
'-z+1/4, -y+3/4, x+3/4'
'x+1/2, y+1/2, z+1/2'
'-x+1, -y+1/2, z+1'
'-x+1/2, y+1, -z+1'
'x+1, -y+1, -z+1/2'
'z+1/2, x+1/2, y+1/2'
'z+1, -x+1, -y+1/2'
'-z+1, -x+1/2, y+1'
'-z+1/2, x+1, -y+1'
'y+1/2, z+1/2, x+1/2'
'-y+1/2, z+1, -x+1'
'y+1, -z+1, -x+1/2'
'-y+1, -z+1/2, x+1'
'y+3/4, x+3/4, z+3/4'
'-y+3/4, -x+5/4, z+5/4'
'y+5/4, -x+3/4, -z+5/4'
'-y+5/4, x+5/4, -z+3/4'
'x+3/4, z+3/4, y+3/4'
'-x+5/4, z+5/4, -y+3/4'
'-x+3/4, -z+5/4, y+5/4'
'x+5/4, -z+3/4, -y+5/4'
'z+3/4, y+3/4, x+3/4'
'z+5/4, -y+3/4, -x+5/4'
'-z+5/4, y+5/4, -x+3/4'
'-z+3/4, -y+5/4, x+5/4'

loop_
_atom_site_label
_atom_site_type_symbol
_atom_site_fract_x
_atom_site_fract_y
_atom_site_fract_z
_atom_site_U_iso_or_equiv
_atom_site_adp_type
_atom_site_occupancy
_atom_site_symmetry_multiplicity
_atom_site_calc_flag
_atom_site_refinement_flags
Ba1 Ba 0.76769(3) 0.5000 0.2500 0.02405(15) Uani 1 2 d S
Sn1 Sn 0.97923(2) 0.52077(2) 0.47923(2) 0.01487(15) Uani 1 3 d S
Ag1 Ag 0.7500 0.3750 0.5000 0.0359(5) Uani 0.857(5) 4 d SP
Ag1A Ag 0.7500 0.3097(13) 0.5000 0.0359(9) Uani 0.071(2) 2 d SP
Ag1B Ag 0.7500 0.2455(10) 0.5000 0.0359(9) Uani 0.069(2) 2 d SP
S1 S 0.88687(9) 0.61313(9) 0.38687(9) 0.0242(5) Uani 1 3 d S
S2 S 0.89103(8) 0.43441(8) 0.58576(8) 0.0169(2) Uani 1 1 d .

loop_
_atom_site_aniso_label
_atom_site_aniso_U_11
_atom_site_aniso_U_22
_atom_site_aniso_U_33
_atom_site_aniso_U_23
_atom_site_aniso_U_13
_atom_site_aniso_U_12
Ba1 0.0221(2) 0.0146(2) 0.0355(3) -0.00503(17) 0.000 0.000
Sn1 0.01487(15) 0.01487(15) 0.01487(15) -0.00001(12) 0.00001(12) -0.00001(12)
Ag1 0.0220(4) 0.0637(13) 0.0220(4) 0.000 0.000 0.000
Ag1A 0.0220(12) 0.0637(4) 0.0220(12) 0.000 0.000 0.000
Ag1B 0.0220(12) 0.0637(4) 0.0220(12) 0.000 0.000 0.000
S1 0.0242(5) 0.0242(5) 0.0242(5) 0.0053(5) -0.0053(5) 0.0053(5)
S2 0.0160(6) 0.0192(6) 0.0153(5) -0.0001(4) 0.0015(4) -0.0037(4)

loop_
_atom_type_symbol
_atom_type_description
_atom_type_scat_dispersion_real
_atom_type_scat_dispersion_imag
_atom_type_scat_source
S S 0.1246 0.1234 'International Tables Vol C Tables 4.2.6.8 and 6.1.1.4'
Ag Ag -0.8971 1.1015 'International Tables Vol C Tables 4.2.6.8 and 6.1.1.4'
Sn Sn -0.6537 1.4246 'International Tables Vol C Tables 4.2.6.8 and 6.1.1.4'
Ba Ba -0.3244 2.2819 'International Tables Vol C Tables 4.2.6.8 and 6.1.1.4'

loop_
_geom_angle_atom_site_label_1
_geom_angle_atom_site_label_2
_geom_angle_atom_site_label_3
_geom_angle
_geom_angle_site_symmetry_1
_geom_angle_site_symmetry_3
S1 Ba1 S1 112.26(4) . 28_455
S1 Ba1 S2 156.47(4) . 41_444
S1 Ba1 S2 74.46(4) 28_455 41_444
S1 Ba1 S2 74.46(4) . 20_465
S1 Ba1 S2 156.47(4) 28_455 20_465
S2 Ba1 S2 108.78(5) 41_444 20_465
S1 Ba1 S2 72.99(4) . 21_554
S1 Ba1 S2 87.42(4) 28_455 21_554
S2 Ba1 S2 130.52(3) 41_444 21_554
S2 Ba1 S2 72.73(4) 20_465 21_554
S1 Ba1 S2 87.42(4) . 46_455
S1 Ba1 S2 72.99(4) 28_455 46_455
S2 Ba1 S2 72.73(4) 41_444 46_455
S2 Ba1 S2 130.52(3) 20_465 46_455
S2 Ba1 S2 144.74(4) 21_554 46_455
S1 Ba1 Ag1B 56.131(19) . 37_544
S1 Ba1 Ag1B 56.131(19) 28_455 37_544
S2 Ba1 Ag1B 125.61(2) 41_444 37_544
S2 Ba1 Ag1B 125.61(2) 20_465 37_544
S2 Ba1 Ag1B 72.37(2) 21_554 37_544
S2 Ba1 Ag1B 72.37(2) 46_455 37_544
S1 Ba1 S2 131.96(4) . 2_664
S1 Ba1 S2 94.35(2) 28_455 2_664
S2 Ba1 S2 67.113(16) 41_444 2_664
S2 Ba1 S2 67.113(16) 20_465 2_664
S2 Ba1 S2 68.95(4) 21_554 2_664
S2 Ba1 S2 139.80(4) 46_455 2_664
Ag1B Ba1 S2 131.91(2) 37_544 2_664
S1 Ba1 S2 94.35(2) . 27_645
S1 Ba1 S2 131.96(4) 28_455 27_645
S2 Ba1 S2 67.113(16) 41_444 27_645
S2 Ba1 S2 67.113(16) 20_465 27_645
S2 Ba1 S2 139.80(4) 21_554 27_645
S2 Ba1 S2 68.95(4) 46_455 27_645
Ag1B Ba1 S2 131.91(2) 37_544 27_645
S2 Ba1 S2 96.19(4) 2_664 27_645
S1 Ba1 Ag1B 133.41(16) . 21_554
S1 Ba1 Ag1B 52.52(15) 28_455 21_554
S2 Ba1 Ag1B 69.18(18) 41_444 21_554
S2 Ba1 Ag1B 105.86(18) 20_465 21_554
S2 Ba1 Ag1B 63.4(2) 21_554 21_554
S2 Ba1 Ag1B 119.3(2) 46_455 21_554
Ag1B Ba1 Ag1B 94.047(7) 37_544 21_554
S2 Ba1 Ag1B 42.99(10) 2_664 21_554
S2 Ba1 Ag1B 129.58(9) 27_645 21_554
S1 Ba1 Ag1B 52.52(15) . 46_455
S1 Ba1 Ag1B 133.41(16) 28_455 46_455
S2 Ba1 Ag1B 105.86(18) 41_444 46_455
S2 Ba1 Ag1B 69.18(18) 20_465 46_455
S2 Ba1 Ag1B 119.3(2) 21_554 46_455
S2 Ba1 Ag1B 63.4(2) 46_455 46_455
Ag1B Ba1 Ag1B 94.047(7) 37_544 46_455
S2 Ba1 Ag1B 129.58(9) 2_664 46_455
S2 Ba1 Ag1B 42.99(10) 27_645 46_455
Ag1B Ba1 Ag1B 171.907(14) 21_554 46_455
S1 Ba1 Ag1A 122.5(2) . 21_554
S1 Ba1 Ag1A 62.6(2) 28_455 21_554
S2 Ba1 Ag1A 80.9(2) 41_444 21_554
S2 Ba1 Ag1A 94.5(2) 20_465 21_554
S2 Ba1 Ag1A 50.2(2) 21_554 21_554
S2 Ba1 Ag1A 132.9(3) 46_455 21_554
Ag1B Ba1 Ag1A 93.937(9) 37_544 21_554
S2 Ba1 Ag1A 38.70(5) 2_664 21_554
S2 Ba1 Ag1A 133.53(5) 27_645 21_554
Ag1B Ba1 Ag1A 14.4(3) 21_554 21_554
Ag1B Ba1 Ag1A 163.5(2) 46_455 21_554
S1 Sn1 S2 111.76(3) . 6_566
S1 Sn1 S2 111.76(3) . .
S2 Sn1 S2 107.09(3) 6_566 .
S1 Sn1 S2 111.76(3) . 12_664
S2 Sn1 S2 107.09(3) 6_566 12_664
S2 Sn1 S2 107.09(3) . 12_664
S1 Sn1 Ag1B 61.25(17) . 17
S2 Sn1 Ag1B 50.69(16) 6_566 17
S2 Sn1 Ag1B 121.9(2) . 17
S2 Sn1 Ag1B 129.75(16) 12_664 17
S1 Sn1 Ag1B 61.25(17) . 37_544
S2 Sn1 Ag1B 121.9(2) 6_566 37_544
S2 Sn1 Ag1B 129.75(16) . 37_544
S2 Sn1 Ag1B 50.69(15) 12_664 37_544
Ag1B Sn1 Ag1B 98.8(2) 17 37_544
S1 Sn1 Ag1B 61.25(17) . 46_455
S2 Sn1 Ag1B 129.75(16) 6_566 46_455
S2 Sn1 Ag1B 50.69(16) . 46_455
S2 Sn1 Ag1B 121.9(2) 12_664 46_455
Ag1B Sn1 Ag1B 98.8(2) 17 46_455
Ag1B Sn1 Ag1B 98.8(2) 37_544 46_455
S1 Sn1 Ag1A 72.4(2) . 17
S2 Sn1 Ag1A 42.36(13) 6_566 17
S2 Sn1 Ag1A 109.2(2) . 17
S2 Sn1 Ag1A 138.38(14) 12_664 17
Ag1B Sn1 Ag1A 15.2(3) 17 17
Ag1B Sn1 Ag1A 114.0(3) 37_544 17
Ag1B Sn1 Ag1A 97.0(2) 46_455 17
S1 Sn1 Ag1A 72.4(2) . 46_455
S2 Sn1 Ag1A 138.38(14) 6_566 46_455
S2 Sn1 Ag1A 42.36(13) . 46_455
S2 Sn1 Ag1A 109.2(2) 12_664 46_455
Ag1B Sn1 Ag1A 114.0(3) 17 46_455
Ag1B Sn1 Ag1A 97.0(2) 37_544 46_455
Ag1B Sn1 Ag1A 15.2(3) 46_455 46_455
Ag1A Sn1 Ag1A 111.2(2) 17 46_455
S1 Sn1 Ag1A 72.4(2) . 37_544
S2 Sn1 Ag1A 109.2(2) 6_566 37_544
S2 Sn1 Ag1A 138.38(14) . 37_544
S2 Sn1 Ag1A 42.36(13) 12_664 37_544
Ag1B Sn1 Ag1A 97.0(2) 17 37_544
Ag1B Sn1 Ag1A 15.2(3) 37_544 37_544
Ag1B Sn1 Ag1A 114.0(3) 46_455 37_544
Ag1A Sn1 Ag1A 111.2(2) 17 37_544
Ag1A Sn1 Ag1A 111.2(2) 46_455 37_544
S1 Sn1 Ag1 82.364(8) . 6_566
S2 Sn1 Ag1 37.97(3) 6_566 6_566
S2 Sn1 Ag1 97.89(3) . 6_566
S2 Sn1 Ag1 143.01(3) 12_664 6_566
Ag1B Sn1 Ag1 28.3(2) 17 6_566
Ag1B Sn1 Ag1 127.00(4) 37_544 6_566
Ag1B Sn1 Ag1 95.0(2) 46_455 6_566
Ag1A Sn1 Ag1 13.1(3) 17 6_566
Ag1A Sn1 Ag1 107.7(2) 46_455 6_566
Ag1A Sn1 Ag1 123.33(9) 37_544 6_566
S1 Sn1 Ag1 82.364(8) . .
S2 Sn1 Ag1 143.01(3) 6_566 .
S2 Sn1 Ag1 37.97(3) . .
S2 Sn1 Ag1 97.89(3) 12_664 .
Ag1B Sn1 Ag1 127.00(4) 17 .
Ag1B Sn1 Ag1 95.0(2) 37_544 .
Ag1B Sn1 Ag1 28.3(2) 46_455 .
Ag1A Sn1 Ag1 123.33(9) 17 .
Ag1A Sn1 Ag1 13.1(3) 46_455 .
Ag1A Sn1 Ag1 107.7(2) 37_544 .
Ag1 Sn1 Ag1 118.263(4) 6_566 .
Ag1A Ag1 Ag1A 180.000(3) 46_455 .
Ag1A Ag1 Ag1B 0.000(3) 46_455 46_455
Ag1A Ag1 Ag1B 180.000(4) . 46_455
Ag1A Ag1 Ag1B 180.000(4) 46_455 .
Ag1A Ag1 Ag1B 0.000(3) . .
Ag1B Ag1 Ag1B 180.000(1) 46_455 .
Ag1A Ag1 S2 70.20(3) 46_455 .
Ag1A Ag1 S2 109.80(3) . .
Ag1B Ag1 S2 70.20(3) 46_455 .
Ag1B Ag1 S2 109.80(3) . .
Ag1A Ag1 S2 70.20(3) 46_455 27_645
Ag1A Ag1 S2 109.80(3) . 27_645
Ag1B Ag1 S2 70.20(3) 46_455 27_645
Ag1B Ag1 S2 109.80(3) . 27_645
S2 Ag1 S2 140.41(5) . 27_645
Ag1A Ag1 S2 109.80(3) 46_455 46_455
Ag1A Ag1 S2 70.20(3) . 46_455
Ag1B Ag1 S2 109.80(3) 46_455 46_455
Ag1B Ag1 S2 70.20(3) . 46_455
S2 Ag1 S2 96.586(17) . 46_455
S2 Ag1 S2 96.586(17) 27_645 46_455
Ag1A Ag1 S2 109.80(3) 46_455 24_654
Ag1A Ag1 S2 70.20(3) . 24_654
Ag1B Ag1 S2 109.80(3) 46_455 24_654
Ag1B Ag1 S2 70.20(3) . 24_654
S2 Ag1 S2 96.586(17) . 24_654
S2 Ag1 S2 96.586(17) 27_645 24_654
S2 Ag1 S2 140.41(5) 46_455 24_654
Ag1A Ag1 Sn1 57.654(7) 46_455 .
Ag1A Ag1 Sn1 122.346(7) . .
Ag1B Ag1 Sn1 57.654(6) 46_455 .
Ag1B Ag1 Sn1 122.346(6) . .
S2 Ag1 Sn1 34.88(3) . .
S2 Ag1 Sn1 117.26(3) 27_645 .
S2 Ag1 Sn1 73.06(3) 46_455 .
S2 Ag1 Sn1 130.83(3) 24_654 .
Ag1A Ag1 Sn1 122.346(6) 46_455 40_535
Ag1A Ag1 Sn1 57.654(6) . 40_535
Ag1B Ag1 Sn1 122.346(6) 46_455 40_535
Ag1B Ag1 Sn1 57.654(6) . 40_535
S2 Ag1 Sn1 130.83(3) . 40_535
S2 Ag1 Sn1 73.06(3) 27_645 40_535
S2 Ag1 Sn1 34.88(3) 46_455 40_535
S2 Ag1 Sn1 117.26(3) 24_654 40_535
Sn1 Ag1 Sn1 106.634(6) . 40_535
Ag1B Ag1A Ag1 180.000(3) . .
Ag1B Ag1A Ag1A 180.000(5) . 46_455
Ag1 Ag1A Ag1A 0.000(2) . 46_455
Ag1B Ag1A S2 92.1(4) . 24_654
Ag1 Ag1A S2 87.9(4) . 24_654
Ag1A Ag1A S2 87.9(4) 46_455 24_654
Ag1B Ag1A S2 92.1(4) . 46_455
Ag1 Ag1A S2 87.9(4) . 46_455
Ag1A Ag1A S2 87.9(4) 46_455 46_455
S2 Ag1A S2 175.9(9) 24_654 46_455
Ag1B Ag1A Ag1B 180.000(1) . 46_455
Ag1 Ag1A Ag1B 0.000(2) . 46_455
Ag1A Ag1A Ag1B 0.000(2) 46_455 46_455
S2 Ag1A Ag1B 87.9(4) 24_654 46_455
S2 Ag1A Ag1B 87.9(4) 46_455 46_455
Ag1B Ag1A S2 127.1(3) . .
Ag1 Ag1A S2 52.9(3) . .
Ag1A Ag1A S2 52.9(3) 46_455 .
S2 Ag1A S2 88.8(3) 24_654 .
S2 Ag1A S2 88.8(3) 46_455 .
Ag1B Ag1A S2 52.9(3) 46_455 .
Ag1B Ag1A S2 127.1(3) . 27_645
Ag1 Ag1A S2 52.9(3) . 27_645
Ag1A Ag1A S2 52.9(3) 46_455 27_645
S2 Ag1A S2 88.8(3) 24_654 27_645
S2 Ag1A S2 88.8(3) 46_455 27_645
Ag1B Ag1A S2 52.9(3) 46_455 27_645
S2 Ag1A S2 105.8(6) . 27_645
Ag1B Ag1A Sn1 70.7(3) . 40_535
Ag1 Ag1A Sn1 109.3(3) . 40_535
Ag1A Ag1A Sn1 109.3(3) 46_455 40_535
S2 Ag1A Sn1 140.4(3) 24_654 40_535
S2 Ag1A Sn1 41.69(11) 46_455 40_535
Ag1B Ag1A Sn1 109.3(3) 46_455 40_535
S2 Ag1A Sn1 130.29(18) . 40_535
S2 Ag1A Sn1 75.59(4) 27_645 40_535
Ag1B Ag1A Sn1 70.7(3) . 13_545
Ag1 Ag1A Sn1 109.3(3) . 13_545
Ag1A Ag1A Sn1 109.3(3) 46_455 13_545
S2 Ag1A Sn1 41.69(11) 24_654 13_545
S2 Ag1A Sn1 140.4(3) 46_455 13_545
Ag1B Ag1A Sn1 109.3(3) 46_455 13_545
S2 Ag1A Sn1 75.59(4) . 13_545
S2 Ag1A Sn1 130.29(18) 27_645 13_545
Sn1 Ag1A Sn1 141.5(6) 40_535 13_545
Ag1A Ag1B Ag1 0.000(3) . .
Ag1A Ag1B S2 67.0(3) . 24_654
Ag1 Ag1B S2 67.0(3) . 24_654
Ag1A Ag1B S2 67.0(3) . 46_455
Ag1 Ag1B S2 67.0(3) . 46_455
S2 Ag1B S2 134.0(6) 24_654 46_455
Ag1A Ag1B Ag1A 0.000(5) . 46_455
Ag1 Ag1B Ag1A 0.000(1) . 46_455
S2 Ag1B Ag1A 67.0(3) 24_654 46_455
S2 Ag1B Ag1A 67.0(3) 46_455 46_455
Ag1A Ag1B S1 121.4(2) . 40_535
Ag1 Ag1B S1 121.4(2) . 40_535
S2 Ag1B S1 117.46(9) 24_654 40_535
S2 Ag1B S1 86.95(7) 46_455 40_535
Ag1A Ag1B S1 121.4(2) 46_455 40_535
Ag1A Ag1B S1 121.4(2) . 13_545
Ag1 Ag1B S1 121.4(2) . 13_545
S2 Ag1B S1 86.95(7) 24_654 13_545
S2 Ag1B S1 117.46(9) 46_455 13_545
Ag1A Ag1B S1 121.4(2) 46_455 13_545
S1 Ag1B S1 117.1(5) 40_535 13_545
Ag1A Ag1B Ba1 180.000(3) . 13_545
Ag1 Ag1B Ba1 180.0 . 13_545
S2 Ag1B Ba1 113.0(3) 24_654 13_545
S2 Ag1B Ba1 113.0(3) 46_455 13_545
Ag1A Ag1B Ba1 180.000(1) 46_455 13_545
S1 Ag1B Ba1 58.6(2) 40_535 13_545
S1 Ag1B Ba1 58.6(2) 13_545 13_545
Ag1A Ag1B Sn1 94.0(2) . 40_535
Ag1 Ag1B Sn1 94.0(2) . 40_535
S2 Ag1B Sn1 140.0(2) 24_654 40_535
S2 Ag1B Sn1 44.71(3) 46_455 40_535
Ag1A Ag1B Sn1 94.0(2) 46_455 40_535
S1 Ag1B Sn1 42.36(6) 40_535 40_535
S1 Ag1B Sn1 131.7(3) 13_545 40_535
Ba1 Ag1B Sn1 86.0(2) 13_545 40_535
Ag1A Ag1B Sn1 94.0(2) . 13_545
Ag1 Ag1B Sn1 94.0(2) . 13_545
S2 Ag1B Sn1 44.71(3) 24_654 13_545
S2 Ag1B Sn1 140.0(2) 46_455 13_545
Ag1A Ag1B Sn1 94.0(2) 46_455 13_545
S1 Ag1B Sn1 131.7(3) 40_535 13_545
S1 Ag1B Sn1 42.36(6) 13_545 13_545
Ba1 Ag1B Sn1 86.0(2) 13_545 13_545
Sn1 Ag1B Sn1 171.9(5) 40_535 13_545
Sn1 S1 Ag1B 76.39(13) . 17
Sn1 S1 Ag1B 76.39(13) . 37_544
Ag1B S1 Ag1B 114.64(10) 17 37_544
Sn1 S1 Ag1B 76.39(13) . 46_455
Ag1B S1 Ag1B 114.64(10) 17 46_455
Ag1B S1 Ag1B 114.64(10) 37_544 46_455
Sn1 S1 Ba1 112.70(4) . .
Ag1B S1 Ba1 169.9(2) 17 .
Ag1B S1 Ba1 65.3(2) 37_544 .
Ag1B S1 Ba1 72.87(11) 46_455 .
Sn1 S1 Ba1 112.70(4) . 33_554
Ag1B S1 Ba1 65.3(2) 17 33_554
Ag1B S1 Ba1 72.87(11) 37_544 33_554
Ag1B S1 Ba1 169.9(2) 46_455 33_554
Ba1 S1 Ba1 106.06(4) . 33_554
Sn1 S1 Ba1 112.70(4) . 6_566
Ag1B S1 Ba1 72.87(11) 17 6_566
Ag1B S1 Ba1 169.9(2) 37_544 6_566
Ag1B S1 Ba1 65.3(2) 46_455 6_566
Ba1 S1 Ba1 106.06(4) . 6_566
Ba1 S1 Ba1 106.06(4) 33_554 6_566
Sn1 S1 Ag1A 69.68(11) . 17
Ag1B S1 Ag1A 12.8(2) 17 17
Ag1B S1 Ag1A 121.4(2) 37_544 17
Ag1B S1 Ag1A 102.1(2) 46_455 17
Ba1 S1 Ag1A 173.22(14) . 17
Ba1 S1 Ag1A 78.1(2) 33_554 17
Ba1 S1 Ag1A 67.38(8) 6_566 17
Sn1 S1 Ag1A 69.68(11) . 46_455
Ag1B S1 Ag1A 121.4(2) 17 46_455
Ag1B S1 Ag1A 102.1(2) 37_544 46_455
Ag1B S1 Ag1A 12.8(2) 46_455 46_455
Ba1 S1 Ag1A 67.38(8) . 46_455
Ba1 S1 Ag1A 173.22(13) 33_554 46_455
Ba1 S1 Ag1A 78.1(2) 6_566 46_455
Ag1A S1 Ag1A 108.61(11) 17 46_455
Sn1 S1 Ag1A 69.68(11) . 37_544
Ag1B S1 Ag1A 102.1(2) 17 37_544
Ag1B S1 Ag1A 12.8(2) 37_544 37_544
Ag1B S1 Ag1A 121.4(2) 46_455 37_544
Ba1 S1 Ag1A 78.1(2) . 37_544
Ba1 S1 Ag1A 67.38(8) 33_554 37_544
Ba1 S1 Ag1A 173.22(14) 6_566 37_544
Ag1A S1 Ag1A 108.61(11) 17 37_544
Ag1A S1 Ag1A 108.61(11) 46_455 37_544
Sn1 S1 Ag1 65.37(3) . 6_566
Ag1B S1 Ag1 21.8(2) 17 6_566
Ag1B S1 Ag1 125.4(2) 37_544 6_566
Ag1B S1 Ag1 93.16(12) 46_455 6_566
Ba1 S1 Ag1 165.706(11) . 6_566
Ba1 S1 Ag1 87.157(9) 33_554 6_566
Ba1 S1 Ag1 64.081(8) 6_566 6_566
Ag1A S1 Ag1 9.1(2) 17 6_566
Ag1A S1 Ag1 99.54(11) 46_455 6_566
Ag1A S1 Ag1 112.8(2) 37_544 6_566
Sn1 S1 Ag1 65.37(3) . .
Ag1B S1 Ag1 125.4(2) 17 .
Ag1B S1 Ag1 93.16(12) 37_544 .
Ag1B S1 Ag1 21.8(2) 46_455 .
Ba1 S1 Ag1 64.081(8) . .
Ba1 S1 Ag1 165.706(11) 33_554 .
Ba1 S1 Ag1 87.157(9) 6_566 .
Ag1A S1 Ag1 112.8(2) 17 .
Ag1A S1 Ag1 9.1(2) 46_455 .
Ag1A S1 Ag1 99.54(11) 37_544 .
Ag1 S1 Ag1 103.86(3) 6_566 .
Sn1 S2 Ag1A 96.0(2) . 46_455
Sn1 S2 Ag1 107.15(4) . .
Ag1A S2 Ag1 21.8(4) 46_455 .
Sn1 S2 Ag1B 84.60(16) . 46_455
Ag1A S2 Ag1B 21.0(4) 46_455 46_455
Ag1 S2 Ag1B 42.8(3) . 46_455
Sn1 S2 Ag1A 114.66(12) . .
Ag1A S2 Ag1A 39.1(7) 46_455 .
Ag1 S2 Ag1A 17.3(3) . .
Ag1B S2 Ag1A 60.1(5) 46_455 .
Sn1 S2 Ba1 91.07(4) . 17
Ag1A S2 Ba1 151.5(3) 46_455 17
Ag1 S2 Ba1 159.94(5) . 17
Ag1B S2 Ba1 134.5(3) 46_455 17
Ag1A S2 Ba1 153.08(19) . 17
Sn1 S2 Ba1 88.53(4) . 45_544
Ag1A S2 Ba1 106.6(4) 46_455 45_544
Ag1 S2 Ba1 87.93(3) . 45_544
Ag1B S2 Ba1 123.9(2) 46_455 45_544
Ag1A S2 Ba1 73.2(2) . 45_544
Ba1 S2 Ba1 101.17(3) 17 45_544
Sn1 S2 Ba1 131.81(5) . 2_665
Ag1A S2 Ba1 77.21(13) 46_455 2_665
Ag1 S2 Ba1 83.94(3) . 2_665
Ag1B S2 Ba1 72.38(6) 46_455 2_665
Ag1A S2 Ba1 89.86(10) . 2_665
Ba1 S2 Ba1 77.52(3) 17 2_665
Ba1 S2 Ba1 139.43(4) 45_544 2_665
Sn1 S2 Ag1B 118.66(6) . .
Ag1A S2 Ag1B 50.9(5) 46_455 .
Ag1 S2 Ag1B 29.06(15) . .
Ag1B S2 Ag1B 71.9(4) 46_455 .
Ag1A S2 Ag1B 11.8(3) . .
Ba1 S2 Ag1B 144.34(12) 17 .
Ba1 S2 Ag1B 63.33(12) 45_544 .
Ba1 S2 Ag1B 93.94(6) 2_665 .
Sn1 S2 Ag1B 122.37(9) . 29_545
Ag1A S2 Ag1B 133.1(4) 46_455 29_545
Ag1 S2 Ag1B 112.73(7) . 29_545
Ag1B S2 Ag1B 151.2(3) 46_455 29_545
Ag1A S2 Ag1B 96.3(3) . 29_545
Ba1 S2 Ag1B 61.27(11) 17 29_545
Ba1 S2 Ag1B 54.34(17) 45_544 29_545
Ba1 S2 Ag1B 92.85(15) 2_665 29_545
Ag1B S2 Ag1B 85.1(2) . 29_545
Sn1 S2 Ag1A 126.66(8) . 29_545
Ag1A S2 Ag1A 134.2(3) 46_455 29_545
Ag1 S2 Ag1A 115.75(6) . 29_545
Ag1B S2 Ag1A 148.7(2) 46_455 29_545
Ag1A S2 Ag1A 100.4(3) . 29_545
Ba1 S2 Ag1A 55.19(10) 17 29_545
Ba1 S2 Ag1A 63.90(16) 45_544 29_545
Ba1 S2 Ag1A 84.24(15) 2_665 29_545
Ag1B S2 Ag1A 89.80(18) . 29_545
Ag1B S2 Ag1A 9.56(19) 29_545 29_545
Sn1 S2 Ag1A 43.45(19) . 17
Ag1A S2 Ag1A 101.7(6) 46_455 17
Ag1 S2 Ag1A 122.86(14) . 17
Ag1B S2 Ag1A 81.4(3) 46_455 17
Ag1A S2 Ag1A 139.26(11) . 17
Ba1 S2 Ag1A 65.49(19) 17 17
Ba1 S2 Ag1A 126.29(10) 45_544 17
Ba1 S2 Ag1A 90.64(15) 2_665 17
Ag1B S2 Ag1A 149.99(18) . 17
Ag1B S2 Ag1A 124.35(19) 29_545 17
Ag1A S2 Ag1A 120.2(3) 29_545 17

loop_
_geom_bond_atom_site_label_1
_geom_bond_atom_site_label_2
_geom_bond_distance
_geom_bond_site_symmetry_2
Ba1 S1 3.1530(9) .
Ba1 S1 3.1530(9) 28_455
Ba1 S2 3.2071(12) 41_444
Ba1 S2 3.2070(12) 20_465
Ba1 S2 3.3137(12) 21_554
Ba1 S2 3.3137(12) 46_455
Ba1 Ag1B 3.358(14) 37_544
Ba1 S2 3.5034(12) 2_664
Ba1 S2 3.5034(12) 27_645
Ba1 Ag1B 3.6956(3) 21_554
Ba1 Ag1B 3.6956(3) 46_455
Ba1 Ag1A 3.798(4) 21_554
Sn1 S1 2.359(2) .
Sn1 S2 2.4039(12) 6_566
Sn1 S2 2.4039(12) .
Sn1 S2 2.4039(12) 12_664
Sn1 Ag1B 3.4019(11) 17
Sn1 Ag1B 3.4019(10) 37_544
Sn1 Ag1B 3.4019(11) 46_455
Sn1 Ag1A 3.595(6) 17
Sn1 Ag1A 3.595(6) 46_455
Sn1 Ag1A 3.595(6) 37_544
Sn1 Ag1 4.0167 6_566
Sn1 Ag1 4.0167 .
Ag1 Ag1A 0.963(19) 46_455
Ag1 Ag1A 0.963(19) .
Ag1 Ag1B 1.910(14) 46_455
Ag1 Ag1B 1.910(14) .
Ag1 S2 2.5864(12) .
Ag1 S2 2.5864(12) 27_645
Ag1 S2 2.5864(12) 46_455
Ag1 S2 2.5864(12) 24_654
Ag1 Sn1 4.0167 40_535
Ag1A Ag1B 0.946(19) .
Ag1A Ag1A 1.93(4) 46_455
Ag1A S2 2.4351(14) 24_654
Ag1A S2 2.4351(14) 46_455
Ag1A Ag1B 2.87(3) 46_455
Ag1A S2 3.050(11) .
Ag1A S2 3.050(11) 27_645
Ag1A Sn1 3.595(6) 40_535
Ag1A Sn1 3.595(6) 13_545
Ag1B S2 2.644(6) 24_654
Ag1B S2 2.644(6) 46_455
Ag1B Ag1A 2.87(3) 46_455
Ag1B S1 3.069(8) 40_535
Ag1B S1 3.069(8) 13_545
Ag1B Ba1 3.358(14) 13_545
Ag1B Sn1 3.4019(10) 40_535
Ag1B Sn1 3.4019(10) 13_545
S1 Ag1B 3.069(8) 17
S1 Ag1B 3.069(8) 37_544
S1 Ag1B 3.069(8) 46_455
S1 Ba1 3.1530(9) 33_554
S1 Ba1 3.1530(9) 6_566
S1 Ag1A 3.653(13) 17
S1 Ag1A 3.653(13) 46_455
S1 Ag1A 3.653(13) 37_544
S1 Ag1 4.3794(9) 6_566
S2 Ag1A 2.4351(14) 46_455
S2 Ag1B 2.644(6) 46_455
S2 Ba1 3.2070(12) 17
S2 Ba1 3.3137(12) 45_544
S2 Ba1 3.5034(12) 2_665
S2 Ag1B 3.939(9) 29_545
S2 Ag1A 4.568(14) 29_545
S2 Ag1A 4.937(2) 17
